data_4501820
loop_
_publ_author_name
'Raatikainen, Kari'
'Rissanen, Kari'

_publ_section_title
;
 Modulation of N&#x00B7;&#x00B7;&#x00B7;I
 and+N&#x2212;H&#x00B7;&#x00B7;&#x00B7;Cl&#x2212;&#x00B7;&#x00B7;&#x00B7;I
 Halogen Bonding: Folding, Inclusion, and Self-Assembly of Tri- and
 Tetraamino Piperazine Cyclophanes
;
_journal_issue 8
_journal_name_full 'Crystal Growth &amp; Design'
_journal_page_first 3638
_journal_paper_doi 10.1021/cg100516t
_journal_volume 10
_journal_year 2010
_chemical_absolute_configuration unk
_chemical_compound_source 'synthesis as described'
_chemical_formula_moiety 'C36 H51 N9, C6 F4 I2, 4(C H4 O)'
_chemical_formula_sum 'C46 H67 F4 I2 N9 O4'
_chemical_formula_weight 1139.89
_chemical_name_systematic
;
 ?
;
_space_group_IT_number 9
_symmetry_cell_setting monoclinic
_symmetry_Int_Tables_number 9
_symmetry_space_group_name_Hall 'C -2yc'
_symmetry_space_group_name_H-M 'C 1 c 1'
_atom_sites_solution_hydrogens geom
_atom_sites_solution_primary direct
_atom_sites_solution_secondary difmap
_audit_creation_date 2010-03-09T10:40:36-00:00
_audit_creation_method 'WinGX routine CIF_UPDATE'
_cell_angle_alpha 90
_cell_angle_beta 103.455(2)
_cell_angle_gamma 90
_cell_formula_units_Z 4
_cell_length_a 18.9697(4)
_cell_length_b 26.6758(9)
_cell_length_c 10.5487(3)
_cell_measurement_reflns_used 15915
_cell_measurement_temperature 173(2)
_cell_measurement_theta_max 27.485
_cell_measurement_theta_min 2.91
_cell_measurement_wavelength 0.71073
_cell_volume 5191.5(3)
_computing_cell_refinement 'HKL Scalepack (Otwinowski & Minor 1997)'
_computing_data_collection 'Collect (Bruker AXS BV, 1997-2004)'
_computing_data_reduction 'HKL Denzo and Scalepack (Otwinowski & Minor 1997)'
_computing_molecular_graphics 'Ortep-3 for Windows (Farrugia, 1997)'
_computing_publication_material 'WinGX publication routines (Farrugia, 1999)'
_computing_structure_refinement 'SHELXL-97 (Sheldrick, 2008)'
_computing_structure_solution 'SIR92 (Giacovazzo et al, 1993)'
_diffrn_ambient_temperature 173(2)
_diffrn_detector 'CCD plate'
_diffrn_detector_area_resol_mean 9
_diffrn_measured_fraction_theta_full 0.998
_diffrn_measured_fraction_theta_max 0.998
_diffrn_measurement_device '95mm CCD camera on \k-goniostat'
_diffrn_measurement_device_type KappaCCD
_diffrn_measurement_method 'CCD rotation images, thick slices'
_diffrn_orient_matrix_type 'by Bruker AXS Collect from scalepack cell'
_diffrn_orient_matrix_UB_11 0.340591E-1
_diffrn_orient_matrix_UB_12 -0.251442E-1
_diffrn_orient_matrix_UB_13 -0.231035E-1
_diffrn_orient_matrix_UB_21 -0.287975E-1
_diffrn_orient_matrix_UB_22 0
_diffrn_orient_matrix_UB_23 -0.923627E-1
_diffrn_orient_matrix_UB_31 0.30801E-1
_diffrn_orient_matrix_UB_32 0.278039E-1
_diffrn_orient_matrix_UB_33 -0.208934E-1
_diffrn_radiation_monochromator graphite
_diffrn_radiation_probe x-ray
_diffrn_radiation_type MoK\a
_diffrn_radiation_wavelength 0.71073
_diffrn_reflns_av_unetI/netI 0.0178
_diffrn_reflns_limit_h_max 22
_diffrn_reflns_limit_h_min 0
_diffrn_reflns_limit_k_max 31
_diffrn_reflns_limit_k_min 0
_diffrn_reflns_limit_l_max 12
_diffrn_reflns_limit_l_min -12
_diffrn_reflns_number 4589
_diffrn_reflns_theta_full 25
_diffrn_reflns_theta_max 25
_diffrn_reflns_theta_min 3.02
_diffrn_source 'Enraf Nonius FR590'
_exptl_absorpt_coefficient_mu 1.275
_exptl_absorpt_correction_type none
_exptl_crystal_colour colorless
_exptl_crystal_density_diffrn 1.458
_exptl_crystal_density_method 'not measured'
_exptl_crystal_description prism
_exptl_crystal_F_000 2320
_exptl_crystal_size_max 0.3
_exptl_crystal_size_mid 0.3
_exptl_crystal_size_min 0.2
_refine_diff_density_max 0.394
_refine_diff_density_min -0.289
_refine_diff_density_rms 0.057
_refine_ls_abs_structure_details 'Flack H D (1983), Acta Cryst. A39, 876-881'
_refine_ls_abs_structure_Flack 0.49(5)
_refine_ls_extinction_method none
_refine_ls_goodness_of_fit_ref 1.093
_refine_ls_hydrogen_treatment mixed
_refine_ls_matrix_type full
_refine_ls_number_parameters 615
_refine_ls_number_reflns 4589
_refine_ls_number_restraints 19
_refine_ls_restrained_S_all 1.091
_refine_ls_R_factor_all 0.0281
_refine_ls_R_factor_gt 0.026
_refine_ls_shift/su_max 0.001
_refine_ls_shift/su_mean 0
_refine_ls_structure_factor_coef Fsqd
_refine_ls_weighting_details 'calc w=1/[\s^2^(Fo^2^)+(0.0000P)^2^+16.9322P] where P=(Fo^2^+2Fc^2^)/3'
_refine_ls_weighting_scheme calc
_refine_ls_wR_factor_gt 0.0496
_refine_ls_wR_factor_ref 0.0506
_reflns_number_gt 4415
_reflns_number_total 4589
_reflns_threshold_expression >2\s(I)
_cod_data_source_file cg100516t_si_001.cif
_cod_data_source_block 1-F4DIB
_cod_original_sg_symbol_H-M 'C c'
_cod_database_code 4501820

loop_
_symmetry_equiv_pos_as_xyz
'x, y, z'
'x, -y, z+1/2'
'x+1/2, y+1/2, z'
'x+1/2, -y+1/2, z+1/2'

loop_
_atom_site_label
_atom_site_type_symbol
_atom_site_fract_x
_atom_site_fract_y
_atom_site_fract_z
_atom_site_U_iso_or_equiv
_atom_site_adp_type
_atom_site_occupancy
_atom_site_symmetry_multiplicity
_atom_site_calc_flag
_atom_site_refinement_flags
C1 C 0.3597(4) 0.7114(3) 0.0943(7) 0.0350(17) Uani 1 1 d .
C2 C 0.3542(4) 0.6924(3) -0.0285(8) 0.0386(18) Uani 1 1 d .
H2 H 0.3834 0.706 -0.0821 0.046 Uiso 1 1 calc R
C3 C 0.3063(4) 0.6534(3) -0.0758(7) 0.0394(19) Uani 1 1 d .
H3 H 0.3013 0.6411 -0.1619 0.047 Uiso 1 1 calc R
C4 C 0.2667(4) 0.6332(3) 0.0048(8) 0.0335(18) Uani 1 1 d .
H4 H 0.2336 0.6069 -0.028 0.04 Uiso 1 1 calc R
C5 C 0.2724(4) 0.6494(3) 0.1325(7) 0.0274(17) Uani 1 1 d .
C6 C 0.3188(4) 0.6900(3) 0.1769(7) 0.0286(17) Uani 1 1 d .
C7 C 0.2315(4) 0.6233(3) 0.2180(8) 0.0282(17) Uani 1 1 d .
H7A H 0.2226 0.6476 0.2835 0.034 Uiso 1 1 calc R
H7B H 0.1838 0.6131 0.1639 0.034 Uiso 1 1 calc R
N8 N 0.2673(4) 0.5782(3) 0.2879(6) 0.0259(15) Uani 1 1 d .
C9 C 0.2831(5) 0.5398(3) 0.1996(9) 0.028(2) Uani 1 1 d .
H9A H 0.3148 0.5541 0.1464 0.034 Uiso 1 1 calc R
H9B H 0.2374 0.5289 0.1397 0.034 Uiso 1 1 calc R
C10 C 0.3202(4) 0.4948(3) 0.2745(6) 0.0280(15) Uani 1 1 d .
H10A H 0.2883 0.4796 0.326 0.034 Uiso 1 1 calc R
H10B H 0.3306 0.4693 0.2133 0.034 Uiso 1 1 calc R
N11 N 0.3875(3) 0.5117(2) 0.3610(5) 0.0267(12) Uani 1 1 d .
C12 C 0.3698(4) 0.5465(3) 0.4552(7) 0.0310(19) Uani 1 1 d .
H12A H 0.4146 0.5563 0.5192 0.037 Uiso 1 1 calc R
H12B H 0.337 0.53 0.5029 0.037 Uiso 1 1 calc R
C13 C 0.3339(4) 0.5922(3) 0.3873(7) 0.0285(17) Uani 1 1 d .
H13A H 0.3209 0.6152 0.452 0.034 Uiso 1 1 calc R
H13B H 0.3679 0.6099 0.3445 0.034 Uiso 1 1 calc R
C14 C 0.4335(3) 0.4692(2) 0.4197(6) 0.0312(13) Uani 1 1 d .
H14A H 0.4027 0.4432 0.4464 0.037 Uiso 1 1 calc R
H14B H 0.4686 0.4809 0.499 0.037 Uiso 1 1 calc R
C15 C 0.4743(3) 0.4464(2) 0.3277(5) 0.0274(12) Uani 1 1 d .
C16 C 0.4677(3) 0.3960(2) 0.2963(6) 0.0386(14) Uani 1 1 d .
H16 H 0.4344 0.376 0.3291 0.046 Uiso 1 1 calc R
C17 C 0.5087(3) 0.3738(2) 0.2172(6) 0.0410(14) Uani 1 1 d .
H17 H 0.5032 0.3392 0.1954 0.049 Uiso 1 1 calc R
C18 C 0.5574(3) 0.4031(2) 0.1716(6) 0.0337(13) Uani 1 1 d .
H18 H 0.5867 0.388 0.1203 0.04 Uiso 1 1 calc R
C19 C 0.5649(3) 0.4538(2) 0.1981(5) 0.0249(11) Uani 1 1 d .
C20 C 0.5220(3) 0.47649(19) 0.2757(4) 0.0254(12) Uani 1 1 d .
C21 C 0.6135(3) 0.4848(2) 0.1320(6) 0.0300(12) Uani 1 1 d .
H21A H 0.6457 0.4618 0.0979 0.036 Uiso 1 1 calc R
H21B H 0.5827 0.5025 0.0566 0.036 Uiso 1 1 calc R
N22 N 0.6584(3) 0.5219(2) 0.2172(5) 0.0247(12) Uani 1 1 d .
C23 C 0.7179(4) 0.4994(2) 0.3107(6) 0.0226(13) Uani 1 1 d .
H23A H 0.7511 0.4828 0.264 0.027 Uiso 1 1 calc R
H23B H 0.6989 0.4735 0.3613 0.027 Uiso 1 1 calc R
C24 C 0.7590(5) 0.5384(3) 0.4024(9) 0.0265(19) Uani 1 1 d .
H24A H 0.7268 0.5528 0.4545 0.032 Uiso 1 1 calc R
H24B H 0.8005 0.5223 0.4632 0.032 Uiso 1 1 calc R
N25 N 0.7857(3) 0.5787(2) 0.3304(6) 0.0215(13) Uani 1 1 d .
C26 C 0.7259(4) 0.6000(3) 0.2311(7) 0.0272(17) Uani 1 1 d .
H26A H 0.7451 0.6254 0.1796 0.033 Uiso 1 1 calc R
H26B H 0.6912 0.6168 0.2742 0.033 Uiso 1 1 calc R
C27 C 0.6866(4) 0.5587(3) 0.1400(6) 0.0261(14) Uani 1 1 d .
H27A H 0.6463 0.5734 0.0735 0.031 Uiso 1 1 calc R
H27B H 0.7206 0.5424 0.0946 0.031 Uiso 1 1 calc R
C28 C 0.8267(4) 0.6171(3) 0.4190(7) 0.0261(16) Uani 1 1 d .
H28A H 0.8405 0.6442 0.3655 0.031 Uiso 1 1 calc R
H28B H 0.872 0.6016 0.4695 0.031 Uiso 1 1 calc R
C29 C 0.7866(4) 0.6407(3) 0.5155(7) 0.0249(16) Uani 1 1 d .
C30 C 0.7968(4) 0.6182(2) 0.6357(6) 0.0246(15) Uani 1 1 d .
H30 H 0.8296 0.5909 0.6565 0.03 Uiso 1 1 calc R
C31 C 0.7597(4) 0.6350(2) 0.7285(7) 0.0344(16) Uani 1 1 d .
H31 H 0.7664 0.6193 0.8113 0.041 Uiso 1 1 calc R
C32 C 0.7134(4) 0.6751(3) 0.6951(7) 0.0385(18) Uani 1 1 d .
H32 H 0.6878 0.6868 0.7566 0.046 Uiso 1 1 calc R
C33 C 0.7026(4) 0.6989(3) 0.5771(7) 0.0326(17) Uani 1 1 d .
C34 C 0.7410(4) 0.6832(3) 0.4849(7) 0.0298(17) Uani 1 1 d .
C35 C 0.6545(4) 0.7453(3) 0.5562(7) 0.0432(17) Uani 1 1 d .
H35A H 0.6265 0.7462 0.6245 0.052 Uiso 1 1 calc R
H35B H 0.6858 0.7754 0.5672 0.052 Uiso 1 1 calc R
N36 N 0.6034(3) 0.74766(19) 0.4273(6) 0.0337(13) Uani 1 1 d .
C37 C 0.5575(4) 0.7923(2) 0.4204(8) 0.051(2) Uani 1 1 d .
H37A H 0.5885 0.8226 0.4351 0.061 Uiso 1 1 calc R
H37B H 0.5306 0.7907 0.4903 0.061 Uiso 1 1 calc R
C38 C 0.5049(4) 0.7963(2) 0.2914(8) 0.049(2) Uani 1 1 d .
H38A H 0.4741 0.8263 0.2908 0.059 Uiso 1 1 calc R
H38B H 0.5318 0.8004 0.2221 0.059 Uiso 1 1 calc R
N39 N 0.4589(3) 0.7516(2) 0.2642(6) 0.0345(13) Uani 1 1 d .
C40 C 0.5059(4) 0.7074(3) 0.2695(7) 0.0346(18) Uani 1 1 d .
H40A H 0.5342 0.7104 0.2019 0.041 Uiso 1 1 calc R
H40B H 0.4757 0.6768 0.2511 0.041 Uiso 1 1 calc R
C41 C 0.5564(4) 0.7031(3) 0.4006(7) 0.0320(17) Uani 1 1 d .
H41A H 0.5282 0.6999 0.4682 0.038 Uiso 1 1 calc R
H41B H 0.5866 0.6726 0.4038 0.038 Uiso 1 1 calc R
C42 C 0.4080(4) 0.7563(2) 0.1372(7) 0.0396(16) Uani 1 1 d .
H42A H 0.4361 0.7628 0.0706 0.048 Uiso 1 1 calc R
H42B H 0.3769 0.7859 0.1395 0.048 Uiso 1 1 calc R
N43 N 0.3233(4) 0.7115(3) 0.2976(7) 0.0391(16) Uani 1 1 d D
H43A H 0.361(3) 0.730(2) 0.331(6) 0.05 Uiso 1 1 d D
H43B H 0.299(3) 0.699(3) 0.349(6) 0.05 Uiso 1 1 d D
N44 N 0.5268(6) 0.52675(15) 0.3019(9) 0.0331(10) Uani 1 1 d D
H44A H 0.561(3) 0.541(3) 0.275(7) 0.05 Uiso 1 1 d D
H44B H 0.491(3) 0.544(3) 0.318(7) 0.05 Uiso 1 1 d D
N45 N 0.7327(4) 0.7071(3) 0.3677(7) 0.0336(14) Uani 1 1 d D
H45A H 0.759(4) 0.710(3) 0.312(6) 0.05 Uiso 1 1 d D
H45B H 0.705(3) 0.7328(18) 0.349(7) 0.05 Uiso 1 1 d D
I46 I 0.162416(16) 0.543056(17) 0.40771(2) 0.02960(12) Uani 1 1 d .
C47 C 0.0825(5) 0.5174(3) 0.5007(8) 0.0297(18) Uani 1 1 d .
C48 C 0.0607(5) 0.4683(3) 0.4961(8) 0.033(2) Uani 1 1 d .
F49 F 0.0918(3) 0.43428(18) 0.4284(5) 0.0387(11) Uani 1 1 d .
C50 C 0.0077(6) 0.4509(3) 0.5558(9) 0.028(2) Uani 1 1 d .
F51 F -0.0100(3) 0.4020(2) 0.5438(6) 0.0476(14) Uani 1 1 d .
C52 C -0.0244(4) 0.4827(3) 0.6256(7) 0.0253(17) Uani 1 1 d .
I53 I -0.107016(16) 0.457777(16) 0.71638(2) 0.02795(12) Uani 1 1 d .
C54 C -0.0038(4) 0.5328(3) 0.6364(8) 0.0256(18) Uani 1 1 d .
F55 F -0.0335(3) 0.56530(19) 0.7021(5) 0.0393(12) Uani 1 1 d .
C56 C 0.0487(5) 0.5494(3) 0.5738(10) 0.032(2) Uani 1 1 d .
F57 F 0.0674(3) 0.59792(18) 0.5849(5) 0.0415(13) Uani 1 1 d .
O58 O 0.6120(3) 0.72621(18) 0.9163(5) 0.0569(13) Uani 1 1 d D
H58 H 0.648(3) 0.745(2) 0.938(7) 0.05 Uiso 1 1 d D
C59 C 0.6230(4) 0.6823(3) 0.9952(7) 0.0603(19) Uani 1 1 d .
H59A H 0.6603 0.6614 0.9712 0.09 Uiso 1 1 calc R
H59B H 0.5775 0.6634 0.9817 0.09 Uiso 1 1 calc R
H59C H 0.6387 0.6919 1.0872 0.09 Uiso 1 1 calc R
O60 O 0.4833(3) 0.77140(19) 0.7960(5) 0.0634(14) Uani 1 1 d .
H60 H 0.5146 0.7511 0.8353 0.095 Uiso 1 1 calc R
C61 C 0.5079(4) 0.8206(3) 0.8255(11) 0.075(3) Uani 1 1 d .
H61A H 0.4688 0.8443 0.7897 0.112 Uiso 1 1 calc R
H61B H 0.5493 0.8272 0.7871 0.112 Uiso 1 1 calc R
H61C H 0.5228 0.8247 0.9203 0.112 Uiso 1 1 calc R
O62 O 0.8426(3) 0.7248(2) 0.1539(6) 0.0574(16) Uani 1 1 d .
H62 H 0.8822 0.7281 0.2088 0.086 Uiso 1 1 calc R
C63 C 0.8524(5) 0.6927(4) 0.0510(8) 0.050(2) Uani 1 1 d .
H63A H 0.8079 0.6922 -0.0185 0.076 Uiso 1 1 calc R
H63B H 0.8633 0.6586 0.0848 0.076 Uiso 1 1 calc R
H63C H 0.8926 0.7051 0.016 0.076 Uiso 1 1 calc R
O64 O 0.7316(3) 0.7852(2) 0.0171(6) 0.0553(15) Uani 1 1 d .
H64 H 0.7667 0.7696 0.0635 0.083 Uiso 1 1 calc R
C65 C 0.7043(7) 0.8198(5) 0.0953(10) 0.075(3) Uani 1 1 d .
H65A H 0.6959 0.8026 0.1725 0.113 Uiso 1 1 calc R
H65B H 0.6585 0.8338 0.0451 0.113 Uiso 1 1 calc R
H65C H 0.7395 0.8468 0.1225 0.113 Uiso 1 1 calc R

loop_
_atom_site_aniso_label
_atom_site_aniso_U_11
_atom_site_aniso_U_22
_atom_site_aniso_U_33
_atom_site_aniso_U_23
_atom_site_aniso_U_13
_atom_site_aniso_U_12
C1 0.026(3) 0.036(4) 0.042(4) 0.014(3) 0.007(3) 0.012(3)
C2 0.032(4) 0.037(4) 0.049(5) 0.023(4) 0.016(4) 0.009(3)
C3 0.045(5) 0.047(5) 0.027(3) 0.001(3) 0.010(3) 0.020(4)
C4 0.026(4) 0.024(4) 0.045(4) 0.002(3) -0.001(3) 0.004(3)
C5 0.015(3) 0.031(4) 0.032(4) -0.003(3) -0.002(3) 0.011(3)
C6 0.020(3) 0.033(4) 0.034(4) 0.009(3) 0.008(3) 0.012(3)
C7 0.020(4) 0.028(4) 0.032(4) -0.003(3) -0.001(3) -0.001(3)
N8 0.017(3) 0.031(4) 0.030(3) -0.001(3) 0.005(3) 0.001(3)
C9 0.026(4) 0.032(4) 0.027(4) -0.004(3) 0.005(3) -0.001(3)
C10 0.025(3) 0.035(3) 0.023(3) -0.007(3) 0.003(3) -0.004(3)
N11 0.018(3) 0.036(3) 0.027(3) 0.001(2) 0.007(2) 0.002(2)
C12 0.029(4) 0.048(5) 0.015(3) -0.005(3) 0.003(3) -0.011(3)
C13 0.028(4) 0.028(3) 0.031(4) -0.010(3) 0.010(3) -0.007(3)
C14 0.022(3) 0.043(4) 0.031(3) 0.005(3) 0.009(2) 0.000(2)
C15 0.014(2) 0.037(3) 0.030(3) 0.008(2) 0.003(2) 0.005(2)
C16 0.031(3) 0.031(3) 0.055(4) 0.011(3) 0.014(3) -0.002(2)
C17 0.040(3) 0.021(3) 0.064(4) -0.001(3) 0.015(3) 0.007(3)
C18 0.020(3) 0.039(3) 0.044(3) -0.003(3) 0.011(2) 0.004(2)
C19 0.015(3) 0.032(3) 0.027(3) -0.004(2) 0.004(2) 0.000(2)
C20 0.015(2) 0.034(3) 0.026(3) 0.0005(19) 0.003(3) 0.000(2)
C21 0.016(3) 0.043(3) 0.031(3) -0.007(3) 0.006(2) -0.009(2)
N22 0.015(2) 0.036(3) 0.024(3) -0.004(2) 0.005(2) -0.002(2)
C23 0.018(3) 0.025(3) 0.025(3) 0.006(2) 0.007(2) -0.002(2)
C24 0.026(4) 0.030(4) 0.023(4) 0.004(3) 0.006(3) 0.000(3)
N25 0.017(3) 0.027(3) 0.021(3) 0.001(3) 0.005(2) 0.001(3)
C26 0.019(3) 0.034(4) 0.029(4) 0.003(3) 0.005(3) -0.004(3)
C27 0.016(3) 0.038(4) 0.024(3) 0.004(3) 0.003(2) 0.002(3)
C28 0.019(4) 0.028(4) 0.033(4) 0.005(3) 0.011(3) 0.000(3)
C29 0.020(3) 0.023(3) 0.032(4) -0.005(3) 0.007(3) 0.000(2)
C30 0.026(3) 0.020(3) 0.028(3) -0.003(2) 0.005(2) 0.004(2)
C31 0.045(4) 0.028(4) 0.031(3) -0.007(3) 0.010(3) -0.011(3)
C32 0.034(4) 0.037(4) 0.044(4) -0.019(3) 0.010(3) -0.007(3)
C33 0.020(3) 0.031(4) 0.046(4) -0.014(3) 0.006(3) -0.003(3)
C34 0.024(3) 0.031(4) 0.031(4) -0.006(3) -0.001(3) -0.009(3)
C35 0.030(3) 0.034(4) 0.059(4) -0.021(3) -0.003(3) -0.002(3)
N36 0.021(3) 0.019(2) 0.058(4) -0.006(3) 0.002(3) -0.001(2)
C37 0.034(4) 0.020(3) 0.094(6) -0.011(4) 0.005(4) 0.003(3)
C38 0.034(4) 0.021(3) 0.087(6) 0.011(4) 0.001(4) 0.002(2)
N39 0.024(3) 0.024(3) 0.052(3) 0.006(3) 0.003(2) 0.003(2)
C40 0.024(4) 0.024(3) 0.053(5) 0.002(3) 0.003(3) 0.006(2)
C41 0.020(3) 0.024(3) 0.049(4) 0.001(3) 0.002(3) 0.002(2)
C42 0.025(3) 0.029(3) 0.062(5) 0.019(3) 0.004(3) 0.001(3)
N43 0.040(4) 0.037(3) 0.041(4) -0.011(3) 0.012(3) -0.008(3)
N44 0.0243(19) 0.036(2) 0.044(3) 0.000(4) 0.016(2) -0.005(4)
N45 0.029(3) 0.028(3) 0.044(4) 0.004(3) 0.010(3) 0.003(2)
I46 0.0187(3) 0.0363(3) 0.0356(3) 0.0043(2) 0.0100(2) -0.0005(2)
C47 0.023(4) 0.029(4) 0.040(4) 0.002(4) 0.014(3) -0.005(3)
C48 0.037(5) 0.036(4) 0.030(5) 0.000(4) 0.013(4) 0.017(4)
F49 0.034(3) 0.033(3) 0.054(3) -0.004(2) 0.021(2) 0.006(2)
C50 0.030(5) 0.020(4) 0.035(5) 0.002(3) 0.011(4) -0.006(3)
F51 0.047(4) 0.036(3) 0.067(4) 0.003(2) 0.028(3) -0.002(3)
C52 0.013(4) 0.037(5) 0.027(4) 0.014(3) 0.007(3) 0.008(3)
I53 0.0185(3) 0.0329(3) 0.0340(3) 0.0051(2) 0.0093(2) 0.0001(2)
C54 0.006(4) 0.035(4) 0.036(5) 0.003(4) 0.006(3) -0.005(3)
F55 0.034(3) 0.039(3) 0.052(3) -0.005(2) 0.025(2) 0.000(2)
C56 0.018(5) 0.030(5) 0.046(6) 0.004(4) 0.005(4) 0.006(4)
F57 0.040(3) 0.024(3) 0.068(4) -0.007(2) 0.029(3) -0.009(2)
O58 0.056(3) 0.044(3) 0.061(3) 0.001(2) -0.006(3) 0.012(2)
C59 0.067(5) 0.065(5) 0.045(4) 0.011(4) 0.007(4) 0.016(4)
O60 0.048(3) 0.051(3) 0.078(4) 0.006(3) -0.011(3) 0.003(2)
C61 0.062(6) 0.046(4) 0.098(7) -0.007(5) -0.018(6) 0.005(3)
O62 0.045(3) 0.065(4) 0.058(4) -0.009(3) 0.002(3) 0.007(3)
C63 0.051(5) 0.056(5) 0.041(4) 0.002(4) 0.004(4) 0.001(4)
O64 0.053(4) 0.060(4) 0.051(3) 0.007(3) 0.007(3) 0.014(3)
C65 0.079(7) 0.078(7) 0.056(6) -0.020(5) -0.010(5) 0.016(5)

loop_
_atom_type_symbol
_atom_type_description
_atom_type_scat_dispersion_real
_atom_type_scat_dispersion_imag
_atom_type_scat_source
C C 0.0033 0.0016 'International Tables Vol C Tables 4.2.6.8 and 6.1.1.4'
H H 0 0 'International Tables Vol C Tables 4.2.6.8 and 6.1.1.4'
N N 0.0061 0.0033 'International Tables Vol C Tables 4.2.6.8 and 6.1.1.4'
F F 0.0171 0.0103 'International Tables Vol C Tables 4.2.6.8 and 6.1.1.4'
I I -0.4742 1.8119 'International Tables Vol C Tables 4.2.6.8 and 6.1.1.4'
O O 0.0106 0.006 'International Tables Vol C Tables 4.2.6.8 and 6.1.1.4'

loop_
_geom_angle_atom_site_label_1
_geom_angle_atom_site_label_2
_geom_angle_atom_site_label_3
_geom_angle
_geom_angle_site_symmetry_3
C2 C1 C6 120.0(7) .
C2 C1 C42 118.9(7) .
C6 C1 C42 121.1(7) .
C1 C2 C3 120.9(7) .
C1 C2 H2 119.6 .
C3 C2 H2 119.6 .
C4 C3 C2 118.5(7) .
C4 C3 H3 120.7 .
C2 C3 H3 120.7 .
C3 C4 C5 123.2(7) .
C3 C4 H4 118.4 .
C5 C4 H4 118.4 .
C4 C5 C6 117.5(7) .
C4 C5 C7 120.4(7) .
C6 C5 C7 122.1(7) .
N43 C6 C5 121.8(7) .
N43 C6 C1 118.4(7) .
C5 C6 C1 119.8(7) .
N8 C7 C5 115.8(7) .
N8 C7 H7A 108.3 .
C5 C7 H7A 108.3 .
N8 C7 H7B 108.3 .
C5 C7 H7B 108.3 .
H7A C7 H7B 107.4 .
C9 N8 C13 111.0(7) .
C9 N8 C7 112.8(6) .
C13 N8 C7 111.1(6) .
C9 N8 I46 109.3(5) .
C13 N8 I46 110.3(5) .
C7 N8 I46 102.0(5) .
N8 C9 C10 111.2(7) .
N8 C9 H9A 109.4 .
C10 C9 H9A 109.4 .
N8 C9 H9B 109.4 .
C10 C9 H9B 109.4 .
H9A C9 H9B 108 .
N11 C10 C9 108.3(6) .
N11 C10 H10A 110 .
C9 C10 H10A 110 .
N11 C10 H10B 110 .
C9 C10 H10B 110 .
H10A C10 H10B 108.4 .
C12 N11 C10 108.4(5) .
C12 N11 C14 114.3(5) .
C10 N11 C14 111.8(5) .
N11 C12 C13 110.2(6) .
N11 C12 H12A 109.6 .
C13 C12 H12A 109.6 .
N11 C12 H12B 109.6 .
C13 C12 H12B 109.6 .
H12A C12 H12B 108.1 .
N8 C13 C12 110.5(6) .
N8 C13 H13A 109.5 .
C12 C13 H13A 109.5 .
N8 C13 H13B 109.5 .
C12 C13 H13B 109.5 .
H13A C13 H13B 108.1 .
N11 C14 C15 112.4(5) .
N11 C14 H14A 109.1 .
C15 C14 H14A 109.1 .
N11 C14 H14B 109.1 .
C15 C14 H14B 109.1 .
H14A C14 H14B 107.8 .
C16 C15 C20 119.4(5) .
C16 C15 C14 121.0(5) .
C20 C15 C14 119.6(5) .
C15 C16 C17 121.4(5) .
C15 C16 H16 119.3 .
C17 C16 H16 119.3 .
C18 C17 C16 118.6(5) .
C18 C17 H17 120.7 .
C16 C17 H17 120.7 .
C17 C18 C19 122.0(5) .
C17 C18 H18 119 .
C19 C18 H18 119 .
C18 C19 C20 119.3(5) .
C18 C19 C21 118.9(5) .
C20 C19 C21 121.5(5) .
N44 C20 C15 119.8(6) .
N44 C20 C19 121.0(6) .
C15 C20 C19 119.2(5) .
N22 C21 C19 114.3(5) .
N22 C21 H21A 108.7 .
C19 C21 H21A 108.7 .
N22 C21 H21B 108.7 .
C19 C21 H21B 108.7 .
H21A C21 H21B 107.6 .
C23 N22 C27 109.3(5) .
C23 N22 C21 112.8(5) .
C27 N22 C21 110.4(5) .
N22 C23 C24 110.8(5) .
N22 C23 H23A 109.5 .
C24 C23 H23A 109.5 .
N22 C23 H23B 109.5 .
C24 C23 H23B 109.5 .
H23A C23 H23B 108.1 .
N25 C24 C23 111.2(7) .
N25 C24 H24A 109.4 .
C23 C24 H24A 109.4 .
N25 C24 H24B 109.4 .
C23 C24 H24B 109.4 .
H24A C24 H24B 108 .
C26 N25 C24 110.4(6) .
C26 N25 C28 112.9(6) .
C24 N25 C28 111.9(6) .
N25 C26 C27 110.6(6) .
N25 C26 H26A 109.5 .
C27 C26 H26A 109.5 .
N25 C26 H26B 109.5 .
C27 C26 H26B 109.5 .
H26A C26 H26B 108.1 .
N22 C27 C26 108.8(6) .
N22 C27 H27A 109.9 .
C26 C27 H27A 109.9 .
N22 C27 H27B 109.9 .
C26 C27 H27B 109.9 .
H27A C27 H27B 108.3 .
N25 C28 C29 115.7(7) .
N25 C28 H28A 108.4 .
C29 C28 H28A 108.4 .
N25 C28 H28B 108.4 .
C29 C28 H28B 108.4 .
H28A C28 H28B 107.4 .
C30 C29 C34 120.4(7) .
C30 C29 C28 116.5(6) .
C34 C29 C28 123.1(7) .
C29 C30 C31 121.2(6) .
C29 C30 H30 119.4 .
C31 C30 H30 119.4 .
C32 C31 C30 117.5(7) .
C32 C31 H31 121.2 .
C30 C31 H31 121.2 .
C33 C32 C31 123.0(7) .
C33 C32 H32 118.5 .
C31 C32 H32 118.5 .
C32 C33 C34 119.9(7) .
C32 C33 C35 117.8(7) .
C34 C33 C35 122.0(7) .
N45 C34 C33 121.2(7) .
N45 C34 C29 121.0(7) .
C33 C34 C29 117.8(7) .
N36 C35 C33 114.3(6) .
N36 C35 H35A 108.7 .
C33 C35 H35A 108.7 .
N36 C35 H35B 108.7 .
C33 C35 H35B 108.7 .
H35A C35 H35B 107.6 .
C37 N36 C41 108.7(5) .
C37 N36 C35 109.6(5) .
C41 N36 C35 112.3(5) .
N36 C37 C38 111.4(6) .
N36 C37 H37A 109.3 .
C38 C37 H37A 109.3 .
N36 C37 H37B 109.3 .
C38 C37 H37B 109.3 .
H37A C37 H37B 108 .
N39 C38 C37 111.2(6) .
N39 C38 H38A 109.4 .
C37 C38 H38A 109.4 .
N39 C38 H38B 109.4 .
C37 C38 H38B 109.4 .
H38A C38 H38B 108 .
C42 N39 C38 110.2(5) .
C42 N39 C40 111.6(5) .
C38 N39 C40 108.4(5) .
N39 C40 C41 110.4(6) .
N39 C40 H40A 109.6 .
C41 C40 H40A 109.6 .
N39 C40 H40B 109.6 .
C41 C40 H40B 109.6 .
H40A C40 H40B 108.1 .
N36 C41 C40 110.1(7) .
N36 C41 H41A 109.6 .
C40 C41 H41A 109.6 .
N36 C41 H41B 109.6 .
C40 C41 H41B 109.6 .
H41A C41 H41B 108.2 .
N39 C42 C1 115.6(5) .
N39 C42 H42A 108.4 .
C1 C42 H42A 108.4 .
N39 C42 H42B 108.4 .
C1 C42 H42B 108.4 .
H42A C42 H42B 107.4 .
C6 N43 H43A 118(5) .
C6 N43 H43B 119(5) .
H43A N43 H43B 119(7) .
C20 N44 H44A 114(6) .
C20 N44 H44B 122(6) .
H44A N44 H44B 121(5) .
C34 N45 H45A 134(6) .
C34 N45 H45B 121(5) .
H45A N45 H45B 101(7) .
C47 I46 N8 179.1(3) .
C48 C47 C56 115.4(8) .
C48 C47 I46 122.6(7) .
C56 C47 I46 122.0(6) .
F49 C48 C47 119.3(9) .
F49 C48 C50 117.4(8) .
C47 C48 C50 123.3(8) .
F51 C50 C52 121.6(9) .
F51 C50 C48 118.3(8) .
C52 C50 C48 120.1(8) .
C50 C52 C54 119.6(8) .
C50 C52 I53 121.3(6) .
C54 C52 I53 119.1(6) .
C52 I53 N25 177.6(3) 2_465
F55 C54 C52 122.0(8) .
F55 C54 C56 118.8(8) .
C52 C54 C56 119.1(8) .
F57 C56 C54 118.1(8) .
F57 C56 C47 119.3(9) .
C54 C56 C47 122.5(8) .
C59 O58 H58 110(5) .
O58 C59 H59A 109.5 .
O58 C59 H59B 109.5 .
H59A C59 H59B 109.5 .
O58 C59 H59C 109.5 .
H59A C59 H59C 109.5 .
H59B C59 H59C 109.5 .
C61 O60 H60 109.5 .
O60 C61 H61A 109.5 .
O60 C61 H61B 109.5 .
H61A C61 H61B 109.5 .
O60 C61 H61C 109.5 .
H61A C61 H61C 109.5 .
H61B C61 H61C 109.5 .
C63 O62 H62 109.5 .
O62 C63 H63A 109.5 .
O62 C63 H63B 109.5 .
H63A C63 H63B 109.5 .
O62 C63 H63C 109.5 .
H63A C63 H63C 109.5 .
H63B C63 H63C 109.5 .
C65 O64 H64 109.5 .
O64 C65 H65A 109.5 .
O64 C65 H65B 109.5 .
H65A C65 H65B 109.5 .
O64 C65 H65C 109.5 .
H65A C65 H65C 109.5 .
H65B C65 H65C 109.5 .

loop_
_geom_bond_atom_site_label_1
_geom_bond_atom_site_label_2
_geom_bond_distance
_geom_bond_site_symmetry_2
C1 C2 1.372(10) .
C1 C6 1.415(11) .
C1 C42 1.511(10) .
C2 C3 1.395(11) .
C2 H2 0.95 .
C3 C4 1.369(12) .
C3 H3 0.95 .
C4 C5 1.395(10) .
C4 H4 0.95 .
C5 C6 1.406(11) .
C5 C7 1.491(12) .
C6 N43 1.382(9) .
C7 N8 1.490(10) .
C7 H7A 0.99 .
C7 H7B 0.99 .
N8 C9 1.463(11) .
N8 C13 1.489(9) .
N8 I46 2.758(7) .
C9 C10 1.516(10) .
C9 H9A 0.99 .
C9 H9B 0.99 .
C10 N11 1.457(7) .
C10 H10A 0.99 .
C10 H10B 0.99 .
N11 C12 1.455(8) .
N11 C14 1.477(8) .
C12 C13 1.494(11) .
C12 H12A 0.99 .
C12 H12B 0.99 .
C13 H13A 0.99 .
C13 H13B 0.99 .
C14 C15 1.504(8) .
C14 H14A 0.99 .
C14 H14B 0.99 .
C15 C16 1.384(8) .
C15 C20 1.412(7) .
C16 C17 1.399(8) .
C16 H16 0.95 .
C17 C18 1.379(8) .
C17 H17 0.95 .
C18 C19 1.382(8) .
C18 H18 0.95 .
C19 C20 1.417(7) .
C19 C21 1.523(7) .
C20 N44 1.368(7) .
C21 N22 1.468(7) .
C21 H21A 0.99 .
C21 H21B 0.99 .
N22 C23 1.446(7) .
N22 C27 1.454(8) .
C23 C24 1.508(10) .
C23 H23A 0.99 .
C23 H23B 0.99 .
C24 N25 1.474(11) .
C24 H24A 0.99 .
C24 H24B 0.99 .
N25 C26 1.467(9) .
N25 C28 1.479(9) .
C26 C27 1.536(10) .
C26 H26A 0.99 .
C26 H26B 0.99 .
C27 H27A 0.99 .
C27 H27B 0.99 .
C28 C29 1.540(11) .
C28 H28A 0.99 .
C28 H28B 0.99 .
C29 C30 1.374(10) .
C29 C34 1.418(11) .
C30 C31 1.406(10) .
C30 H30 0.95 .
C31 C32 1.377(10) .
C31 H31 0.95 .
C32 C33 1.368(11) .
C32 H32 0.95 .
C33 C34 1.407(11) .
C33 C35 1.522(10) .
C34 N45 1.368(9) .
C35 N36 1.477(8) .
C35 H35A 0.99 .
C35 H35B 0.99 .
N36 C37 1.467(8) .
N36 C41 1.473(9) .
C37 C38 1.492(11) .
C37 H37A 0.99 .
C37 H37B 0.99 .
C38 N39 1.466(8) .
C38 H38A 0.99 .
C38 H38B 0.99 .
N39 C42 1.463(8) .
N39 C40 1.471(9) .
C40 C41 1.493(9) .
C40 H40A 0.99 .
C40 H40B 0.99 .
C41 H41A 0.99 .
C41 H41B 0.99 .
C42 H42A 0.99 .
C42 H42B 0.99 .
N43 H43A 0.873(16) .
N43 H43B 0.86(2) .
N44 H44A 0.86(2) .
N44 H44B 0.86(2) .
N45 H45A 0.86(2) .
N45 H45B 0.86(2) .
I46 C47 2.103(8) .
C47 C48 1.370(12) .
C47 C56 1.401(13) .
C48 F49 1.370(10) .
C48 C50 1.386(14) .
C50 F51 1.344(10) .
C50 C52 1.357(13) .
C52 C54 1.388(11) .
C52 I53 2.125(8) .
I53 N25 2.770(7) 2_465
C54 F55 1.317(10) .
C54 C56 1.389(13) .
C56 F57 1.341(10) .
O58 C59 1.423(8) .
O58 H58 0.84(2) .
C59 H59A 0.98 .
C59 H59B 0.98 .
C59 H59C 0.98 .
O60 C61 1.404(8) .
O60 H60 0.84 .
C61 H61A 0.98 .
C61 H61B 0.98 .
C61 H61C 0.98 .
O62 C63 1.430(10) .
O62 H62 0.84 .
C63 H63A 0.98 .
C63 H63B 0.98 .
C63 H63C 0.98 .
O64 C65 1.413(12) .
O64 H64 0.84 .
C65 H65A 0.98 .
C65 H65B 0.98 .
C65 H65C 0.98 .

loop_
_geom_hbond_atom_site_label_D
_geom_hbond_atom_site_label_H
_geom_hbond_atom_site_label_A
_geom_hbond_distance_DH
_geom_hbond_distance_HA
_geom_hbond_distance_DA
_geom_hbond_angle_DHA
_geom_hbond_site_symmetry_A
N43 H43A N39 0.873(16) 2.21(5) 2.882(9) 134(6) .
N43 H43B O64 0.86(2) 2.45(4) 3.204(10) 147(6) 4_465
N44 H44A N22 0.86(2) 2.14(6) 2.843(12) 138(8) .
N44 H44B N11 0.86(2) 2.28(7) 2.880(12) 127(7) .
N45 H45B N36 0.86(2) 2.30(6) 2.881(9) 125(6) .
N45 H45A O62 0.86(2) 2.59(3) 3.440(10) 175(8) .
O58 H58 O64 0.84(2) 1.93(3) 2.764(8) 170(7) 1_556
O60 H60 O58 0.84 1.96 2.754(7) 157 .
O62 H62 O60 0.84 1.92 2.742(8) 164.2 4_564
O64 H64 O62 0.84 1.94 2.774(7) 171.4 .

loop_
_geom_torsion_atom_site_label_1
_geom_torsion_atom_site_label_2
_geom_torsion_atom_site_label_3
_geom_torsion_atom_site_label_4
_geom_torsion
C6 C1 C2 C3 2.8(11)
C42 C1 C2 C3 -175.3(6)
C1 C2 C3 C4 -2.3(11)
C2 C3 C4 C5 -0.8(11)
C3 C4 C5 C6 3.2(11)
C3 C4 C5 C7 -175.6(7)
C4 C5 C6 N43 174.2(7)
C7 C5 C6 N43 -7.1(11)
C4 C5 C6 C1 -2.5(10)
C7 C5 C6 C1 176.2(7)
C2 C1 C6 N43 -177.2(7)
C42 C1 C6 N43 1.0(10)
C2 C1 C6 C5 -0.3(10)
C42 C1 C6 C5 177.8(6)
C4 C5 C7 N8 85.1(9)
C6 C5 C7 N8 -93.7(8)
C5 C7 N8 C9 -58.0(9)
C5 C7 N8 C13 67.4(9)
C5 C7 N8 I46 -175.1(5)
C13 N8 C9 C10 53.9(9)
C7 N8 C9 C10 179.4(6)
I46 N8 C9 C10 -67.9(7)
N8 C9 C10 N11 -59.5(9)
C9 C10 N11 C12 63.6(7)
C9 C10 N11 C14 -169.5(6)
C10 N11 C12 C13 -63.8(7)
C14 N11 C12 C13 170.7(6)
C9 N8 C13 C12 -52.7(9)
C7 N8 C13 C12 -179.1(7)
I46 N8 C13 C12 68.6(7)
N11 C12 C13 N8 57.8(8)
C12 N11 C14 C15 -157.3(5)
C10 N11 C14 C15 79.1(6)
N11 C14 C15 C16 -123.5(6)
N11 C14 C15 C20 58.6(7)
C20 C15 C16 C17 1.9(8)
C14 C15 C16 C17 -176.0(5)
C15 C16 C17 C18 0.8(9)
C16 C17 C18 C19 -2.1(9)
C17 C18 C19 C20 0.7(8)
C17 C18 C19 C21 -173.2(5)
C16 C15 C20 N44 177.4(6)
C14 C15 C20 N44 -4.7(8)
C16 C15 C20 C19 -3.3(7)
C14 C15 C20 C19 174.6(5)
C18 C19 C20 N44 -178.6(6)
C21 C19 C20 N44 -4.9(9)
C18 C19 C20 C15 2.1(7)
C21 C19 C20 C15 175.8(5)
C18 C19 C21 N22 -139.0(5)
C20 C19 C21 N22 47.2(7)
C19 C21 N22 C23 73.6(6)
C19 C21 N22 C27 -163.8(5)
C27 N22 C23 C24 61.1(8)
C21 N22 C23 C24 -175.7(6)
N22 C23 C24 N25 -56.9(9)
C23 C24 N25 C26 53.9(9)
C23 C24 N25 C28 -179.5(6)
C24 N25 C26 C27 -55.3(8)
C28 N25 C26 C27 178.6(6)
C23 N22 C27 C26 -61.7(7)
C21 N22 C27 C26 173.7(5)
N25 C26 C27 N22 59.5(8)
C26 N25 C28 C29 70.8(8)
C24 N25 C28 C29 -54.5(9)
N25 C28 C29 C30 92.1(8)
N25 C28 C29 C34 -87.7(9)
C34 C29 C30 C31 3.3(11)
C28 C29 C30 C31 -176.4(7)
C29 C30 C31 C32 -0.7(11)
C30 C31 C32 C33 -0.2(11)
C31 C32 C33 C34 -1.5(11)
C31 C32 C33 C35 -175.2(6)
C32 C33 C34 N45 -178.2(7)
C35 C33 C34 N45 -4.8(11)
C32 C33 C34 C29 4.0(11)
C35 C33 C34 C29 177.5(6)
C30 C29 C34 N45 177.3(7)
C28 C29 C34 N45 -2.9(11)
C30 C29 C34 C33 -5.0(11)
C28 C29 C34 C33 174.8(7)
C32 C33 C35 N36 -137.4(7)
C34 C33 C35 N36 49.1(9)
C33 C35 N36 C37 177.1(6)
C33 C35 N36 C41 56.2(8)
C41 N36 C37 C38 -57.0(8)
C35 N36 C37 C38 179.9(6)
N36 C37 C38 N39 57.7(8)
C37 C38 N39 C42 -179.8(6)
C37 C38 N39 C40 -57.4(8)
C42 N39 C40 C41 -179.1(5)
C38 N39 C40 C41 59.4(8)
C37 N36 C41 C40 58.6(7)
C35 N36 C41 C40 -180.0(5)
N39 C40 C41 N36 -61.1(6)
C38 N39 C42 C1 177.1(6)
C40 N39 C42 C1 56.6(8)
C2 C1 C42 N39 -130.5(7)
C6 C1 C42 N39 51.3(9)
C56 C47 C48 F49 -179.0(8)
I46 C47 C48 F49 -0.2(12)
C56 C47 C48 C50 1.7(12)
I46 C47 C48 C50 -179.4(7)
F49 C48 C50 F51 -0.1(13)
C47 C48 C50 F51 179.2(8)
F49 C48 C50 C52 179.2(8)
C47 C48 C50 C52 -1.5(14)
F51 C50 C52 C54 179.4(8)
C48 C50 C52 C54 0.2(12)
F51 C50 C52 I53 -1.7(12)
C48 C50 C52 I53 179.1(7)
C50 C52 C54 F55 179.5(8)
I53 C52 C54 F55 0.6(10)
C50 C52 C54 C56 0.8(10)
I53 C52 C54 C56 -178.1(6)
F55 C54 C56 F57 0.9(12)
C52 C54 C56 F57 179.6(8)
F55 C54 C56 C47 -179.3(8)
C52 C54 C56 C47 -0.5(13)
C48 C47 C56 F57 179.1(8)
I46 C47 C56 F57 0.3(12)
C48 C47 C56 C54 -0.7(13)
I46 C47 C56 C54 -179.5(7)
